data_4024065
loop_
_publ_author_name
'Alan R. Katritzky'
'Levan Khelashvili'
'Khanh N. B. Le'
'Prabhu P. Mohapatra'
'Peter J. Steel'

_publ_section_title
;
 Synthesis of o-Sulfamidotriazobenzenes from 1,1'-Sulfonylbis(benzotriazole)
;
_journal_name_full 'Journal of Organic Chemistry'
_journal_page_first 5805
_journal_page_last 5808
_journal_paper_doi 10.1021/jo0705723
_journal_volume 72
_journal_year 2007
_chemical_formula_moiety 'C14 H21 N5 O2 S'
_chemical_formula_sum 'C14 H21 N5 O2 S'
_chemical_formula_weight 323.42
_chemical_name_common 2a
_chemical_name_systematic
; 
 ? 
;
_space_group_IT_number 14
_symmetry_cell_setting monoclinic
_symmetry_space_group_name_Hall '-P 2ybc'
_symmetry_space_group_name_H-M 'P 1 21/c 1'
_atom_sites_solution_hydrogens geom
_atom_sites_solution_primary direct
_atom_sites_solution_secondary difmap
_audit_creation_method SHELXL-97
_cell_angle_alpha 90.00
_cell_angle_beta 99.4680(10)
_cell_angle_gamma 90.00
_cell_formula_units_Z 4
_cell_length_a 10.1479(3)
_cell_length_b 10.2295(3)
_cell_length_c 14.7132(4)
_cell_measurement_reflns_used 8490
_cell_measurement_temperature 93(2)
_cell_measurement_theta_max 28.28
_cell_measurement_theta_min 2.44
_cell_volume 1506.54(7)
_computing_cell_refinement 'Bruker SMART'
_computing_data_collection 'Bruker SMART'
_computing_data_reduction 'Bruker SAINT'
_computing_molecular_graphics 'Bruker SHELXTL'
_computing_publication_material 'Bruker SHELXTL'
_computing_structure_refinement 'SHELXL-97 (Sheldrick, 1997)'
_computing_structure_solution 'SHELXS-97 (Sheldrick, 1990)'
_diffrn_ambient_temperature 93(2)
_diffrn_measured_fraction_theta_full 0.999
_diffrn_measured_fraction_theta_max 0.999
_diffrn_measurement_device_type 'CCD area detector'
_diffrn_measurement_method 'phi and omega scans'
_diffrn_radiation_monochromator graphite
_diffrn_radiation_source 'fine-focus sealed tube'
_diffrn_radiation_type MoK\a
_diffrn_radiation_wavelength 0.71073
_diffrn_reflns_av_R_equivalents 0.0231
_diffrn_reflns_av_sigmaI/netI 0.0132
_diffrn_reflns_limit_h_max 13
_diffrn_reflns_limit_h_min -13
_diffrn_reflns_limit_k_max 13
_diffrn_reflns_limit_k_min -13
_diffrn_reflns_limit_l_max 19
_diffrn_reflns_limit_l_min -19
_diffrn_reflns_number 22719
_diffrn_reflns_theta_full 27.50
_diffrn_reflns_theta_max 27.50
_diffrn_reflns_theta_min 2.44
_exptl_absorpt_coefficient_mu 0.231
_exptl_absorpt_correction_T_max 0.933
_exptl_absorpt_correction_T_min 0.793
_exptl_absorpt_correction_type multi-scan
_exptl_absorpt_process_details sadabs
_exptl_crystal_colour colourless
_exptl_crystal_density_diffrn 1.426
_exptl_crystal_density_method 'not measured'
_exptl_crystal_description irregular
_exptl_crystal_F_000 688
_exptl_crystal_size_max 0.54
_exptl_crystal_size_mid 0.40
_exptl_crystal_size_min 0.30
_refine_diff_density_max 0.395
_refine_diff_density_min -0.408
_refine_diff_density_rms 0.050
_refine_ls_extinction_method none
_refine_ls_goodness_of_fit_ref 0.964
_refine_ls_hydrogen_treatment constr
_refine_ls_matrix_type full
_refine_ls_number_parameters 199
_refine_ls_number_reflns 3459
_refine_ls_number_restraints 0
_refine_ls_restrained_S_all 0.964
_refine_ls_R_factor_all 0.0316
_refine_ls_R_factor_gt 0.0298
_refine_ls_shift/su_max 0.001
_refine_ls_shift/su_mean 0.000
_refine_ls_structure_factor_coef Fsqd
_refine_ls_weighting_details 'calc w=1/[\s^2^(Fo^2^)+(0.0540P)^2^+0.8700P] where P=(Fo^2^+2Fc^2^)/3'
_refine_ls_weighting_scheme calc
_refine_ls_wR_factor_gt 0.0846
_refine_ls_wR_factor_ref 0.0865
_reflns_number_gt 3253
_reflns_number_total 3459
_reflns_threshold_expression >2sigma(I)
_cod_data_source_file jo0705723si20070322_101449.cif
_cod_data_source_block 3l39
_cod_original_sg_symbol_H-M 'P 21/c'
_cod_database_code 4024065

loop_
_symmetry_equiv_pos_as_xyz
'x, y, z'
'-x, y+1/2, -z+1/2'
'-x, -y, -z'
'x, -y-1/2, z-1/2'

loop_
_atom_site_label
_atom_site_type_symbol
_atom_site_fract_x
_atom_site_fract_y
_atom_site_fract_z
_atom_site_U_iso_or_equiv
_atom_site_adp_type
_atom_site_occupancy
_atom_site_symmetry_multiplicity
_atom_site_calc_flag
_atom_site_refinement_flags
_atom_site_disorder_assembly
_atom_site_disorder_group
S1 S 0.72260(2) 0.48751(3) 0.014894(17) 0.01095(9) Uani 1 1 d . . .
O1 O 0.61892(8) 0.44420(8) 0.06349(5) 0.01519(17) Uani 1 1 d . . .
O2 O 0.85570(8) 0.49948(8) 0.06507(6) 0.01539(18) Uani 1 1 d . . .
N20 N 0.66938(9) 0.63019(9) -0.02621(6) 0.01249(19) Uani 1 1 d . . .
H20 H 0.5862 0.6360 -0.0336 0.015 Uiso 1 1 d R . .
N21 N 0.53431(9) 0.83603(9) -0.10703(6) 0.01396(19) Uani 1 1 d . . .
N22 N 0.49039(9) 0.94978(9) -0.13329(6) 0.01439(19) Uani 1 1 d . . .
N23 N 0.37188(10) 0.97617(9) -0.11449(7) 0.0159(2) Uani 1 1 d . . .
N24 N 0.73282(9) 0.39609(10) -0.07195(7) 0.0155(2) Uani 1 1 d . . .
C1 C 0.73176(11) 0.70352(10) -0.08895(7) 0.0122(2) Uani 1 1 d . . .
C2 C 0.66059(11) 0.81065(11) -0.13300(7) 0.0129(2) Uani 1 1 d . . .
C3 C 0.71678(12) 0.88257(11) -0.19823(8) 0.0150(2) Uani 1 1 d . . .
H3 H 0.6673 0.9517 -0.2308 0.018 Uiso 1 1 calc R . .
C4 C 0.84382(12) 0.85391(12) -0.21574(8) 0.0168(2) Uani 1 1 d . . .
H4 H 0.8813 0.9035 -0.2598 0.020 Uiso 1 1 calc R . .
C5 C 0.91596(11) 0.75218(12) -0.16849(8) 0.0164(2) Uani 1 1 d . . .
H5 H 1.0040 0.7342 -0.1790 0.020 Uiso 1 1 calc R . .
C6 C 0.86036(11) 0.67648(11) -0.10588(8) 0.0144(2) Uani 1 1 d . . .
H6 H 0.9100 0.6064 -0.0747 0.017 Uiso 1 1 calc R . .
C7 C 0.85372(11) 0.32417(11) -0.08641(8) 0.0157(2) Uani 1 1 d . . .
H7B H 0.8764 0.2543 -0.0399 0.019 Uiso 1 1 calc R . .
H7A H 0.9312 0.3835 -0.0845 0.019 Uiso 1 1 calc R . .
C8 C 0.81035(12) 0.26738(12) -0.18283(8) 0.0198(2) Uani 1 1 d . . .
H8B H 0.8576 0.1844 -0.1903 0.024 Uiso 1 1 calc R . .
H8A H 0.8282 0.3298 -0.2308 0.024 Uiso 1 1 calc R . .
C9 C 0.66022(12) 0.24430(12) -0.18856(8) 0.0175(2) Uani 1 1 d . . .
H9B H 0.6151 0.2393 -0.2534 0.021 Uiso 1 1 calc R . .
H9A H 0.6426 0.1627 -0.1564 0.021 Uiso 1 1 calc R . .
C10 C 0.61390(11) 0.36395(12) -0.14035(8) 0.0169(2) Uani 1 1 d . . .
H10B H 0.5898 0.4369 -0.1842 0.020 Uiso 1 1 calc R . .
H10A H 0.5364 0.3429 -0.1100 0.020 Uiso 1 1 calc R . .
C11 C 0.29294(11) 0.89104(11) -0.06432(8) 0.0164(2) Uani 1 1 d . . .
H11B H 0.3455 0.8623 -0.0050 0.020 Uiso 1 1 calc R . .
H11A H 0.2605 0.8132 -0.1013 0.020 Uiso 1 1 calc R . .
C12 C 0.17655(12) 0.97967(12) -0.04896(8) 0.0175(2) Uani 1 1 d . . .
H12B H 0.0924 0.9292 -0.0543 0.021 Uiso 1 1 calc R . .
H12A H 0.1947 1.0210 0.0127 0.021 Uiso 1 1 calc R . .
C13 C 0.16764(12) 1.08300(12) -0.12517(9) 0.0204(2) Uani 1 1 d . . .
H13B H 0.1142 1.0506 -0.1832 0.024 Uiso 1 1 calc R . .
H13A H 0.1269 1.1647 -0.1067 0.024 Uiso 1 1 calc R . .
C14 C 0.31258(12) 1.10526(11) -0.13649(9) 0.0186(2) Uani 1 1 d . . .
H14B H 0.3195 1.1316 -0.2003 0.022 Uiso 1 1 calc R . .
H14A H 0.3555 1.1726 -0.0932 0.022 Uiso 1 1 calc R . .

loop_
_atom_site_aniso_label
_atom_site_aniso_U_11
_atom_site_aniso_U_22
_atom_site_aniso_U_33
_atom_site_aniso_U_23
_atom_site_aniso_U_13
_atom_site_aniso_U_12
S1 0.00924(14) 0.01086(14) 0.01275(14) 0.00044(9) 0.00181(10) 0.00023(8)
O1 0.0122(4) 0.0165(4) 0.0176(4) 0.0036(3) 0.0047(3) -0.0003(3)
O2 0.0112(4) 0.0181(4) 0.0161(4) -0.0002(3) 0.0000(3) 0.0004(3)
N20 0.0094(4) 0.0119(4) 0.0169(4) 0.0026(3) 0.0040(3) 0.0012(3)
N21 0.0136(4) 0.0130(4) 0.0152(4) 0.0007(3) 0.0020(3) 0.0008(3)
N22 0.0148(4) 0.0130(4) 0.0153(4) -0.0003(3) 0.0021(3) 0.0003(4)
N23 0.0154(5) 0.0130(5) 0.0203(5) 0.0044(4) 0.0057(4) 0.0027(4)
N24 0.0100(4) 0.0172(5) 0.0187(5) -0.0060(4) 0.0004(3) 0.0023(3)
C1 0.0128(5) 0.0118(5) 0.0122(5) -0.0013(4) 0.0025(4) -0.0028(4)
C2 0.0125(5) 0.0124(5) 0.0136(5) -0.0021(4) 0.0017(4) -0.0020(4)
C3 0.0179(5) 0.0126(5) 0.0145(5) -0.0006(4) 0.0021(4) -0.0017(4)
C4 0.0192(5) 0.0172(5) 0.0150(5) -0.0010(4) 0.0058(4) -0.0058(4)
C5 0.0127(5) 0.0196(5) 0.0176(5) -0.0026(4) 0.0046(4) -0.0034(4)
C6 0.0121(5) 0.0151(5) 0.0159(5) -0.0010(4) 0.0021(4) -0.0007(4)
C7 0.0115(5) 0.0155(5) 0.0207(5) -0.0012(4) 0.0048(4) 0.0028(4)
C8 0.0205(6) 0.0213(6) 0.0191(5) -0.0021(4) 0.0075(4) 0.0027(5)
C9 0.0199(6) 0.0166(5) 0.0157(5) -0.0023(4) 0.0019(4) 0.0005(4)
C10 0.0132(5) 0.0189(6) 0.0177(5) -0.0041(4) -0.0004(4) 0.0009(4)
C11 0.0163(5) 0.0159(5) 0.0174(5) 0.0038(4) 0.0043(4) 0.0010(4)
C12 0.0159(5) 0.0183(5) 0.0186(5) -0.0008(4) 0.0039(4) 0.0004(4)
C13 0.0182(6) 0.0178(6) 0.0251(6) 0.0029(5) 0.0037(5) 0.0043(4)
C14 0.0196(6) 0.0121(5) 0.0246(6) 0.0033(4) 0.0053(5) 0.0037(4)

loop_
_atom_type_symbol
_atom_type_description
_atom_type_scat_dispersion_real
_atom_type_scat_dispersion_imag
_atom_type_scat_source
C C 0.0033 0.0016 'International Tables Vol C Tables 4.2.6.8 and 6.1.1.4'
H H 0.0000 0.0000 'International Tables Vol C Tables 4.2.6.8 and 6.1.1.4'
N N 0.0061 0.0033 'International Tables Vol C Tables 4.2.6.8 and 6.1.1.4'
O O 0.0106 0.0060 'International Tables Vol C Tables 4.2.6.8 and 6.1.1.4'
S S 0.1246 0.1234 'International Tables Vol C Tables 4.2.6.8 and 6.1.1.4'

loop_
_geom_angle_atom_site_label_1
_geom_angle_atom_site_label_2
_geom_angle_atom_site_label_3
_geom_angle
_geom_angle_site_symmetry_1
_geom_angle_site_symmetry_3
_geom_angle_publ_flag
O2 S1 O1 118.38(5) . . ?
O2 S1 N24 106.36(5) . . ?
O1 S1 N24 111.48(5) . . ?
O2 S1 N20 109.85(5) . . ?
O1 S1 N20 103.58(5) . . ?
N24 S1 N20 106.66(5) . . ?
C1 N20 S1 123.85(8) . . ?
C1 N20 H20 115.4 . . ?
S1 N20 H20 112.1 . . ?
N22 N21 C2 111.65(9) . . ?
N21 N22 N23 114.22(9) . . ?
N22 N23 C11 125.72(9) . . ?
N22 N23 C14 119.91(9) . . ?
C11 N23 C14 114.14(9) . . ?
C10 N24 C7 113.36(9) . . ?
C10 N24 S1 121.44(8) . . ?
C7 N24 S1 124.82(8) . . ?
C6 C1 C2 119.68(10) . . ?
C6 C1 N20 122.84(10) . . ?
C2 C1 N20 117.44(9) . . ?
C3 C2 C1 119.14(10) . . ?
C3 C2 N21 125.07(10) . . ?
C1 C2 N21 115.79(9) . . ?
C4 C3 C2 120.74(11) . . ?
C4 C3 H3 119.6 . . ?
C2 C3 H3 119.6 . . ?
C3 C4 C5 119.62(10) . . ?
C3 C4 H4 120.2 . . ?
C5 C4 H4 120.2 . . ?
C4 C5 C6 120.64(10) . . ?
C4 C5 H5 119.7 . . ?
C6 C5 H5 119.7 . . ?
C5 C6 C1 120.03(10) . . ?
C5 C6 H6 120.0 . . ?
C1 C6 H6 120.0 . . ?
N24 C7 C8 101.77(9) . . ?
N24 C7 H7B 111.4 . . ?
C8 C7 H7B 111.4 . . ?
N24 C7 H7A 111.4 . . ?
C8 C7 H7A 111.4 . . ?
H7B C7 H7A 109.3 . . ?
C7 C8 C9 103.99(9) . . ?
C7 C8 H8B 111.0 . . ?
C9 C8 H8B 111.0 . . ?
C7 C8 H8A 111.0 . . ?
C9 C8 H8A 111.0 . . ?
H8B C8 H8A 109.0 . . ?
C10 C9 C8 103.32(9) . . ?
C10 C9 H9B 111.1 . . ?
C8 C9 H9B 111.1 . . ?
C10 C9 H9A 111.1 . . ?
C8 C9 H9A 111.1 . . ?
H9B C9 H9A 109.1 . . ?
N24 C10 C9 102.46(9) . . ?
N24 C10 H10B 111.3 . . ?
C9 C10 H10B 111.3 . . ?
N24 C10 H10A 111.3 . . ?
C9 C10 H10A 111.3 . . ?
H10B C10 H10A 109.2 . . ?
N23 C11 C12 102.78(9) . . ?
N23 C11 H11B 111.2 . . ?
C12 C11 H11B 111.2 . . ?
N23 C11 H11A 111.2 . . ?
C12 C11 H11A 111.2 . . ?
H11B C11 H11A 109.1 . . ?
C13 C12 C11 104.71(9) . . ?
C13 C12 H12B 110.8 . . ?
C11 C12 H12B 110.8 . . ?
C13 C12 H12A 110.8 . . ?
C11 C12 H12A 110.8 . . ?
H12B C12 H12A 108.9 . . ?
C14 C13 C12 103.95(9) . . ?
C14 C13 H13B 111.0 . . ?
C12 C13 H13B 111.0 . . ?
C14 C13 H13A 111.0 . . ?
C12 C13 H13A 111.0 . . ?
H13B C13 H13A 109.0 . . ?
N23 C14 C13 102.12(9) . . ?
N23 C14 H14B 111.3 . . ?
C13 C14 H14B 111.3 . . ?
N23 C14 H14A 111.3 . . ?
C13 C14 H14A 111.3 . . ?
H14B C14 H14A 109.2 . . ?

loop_
_geom_bond_atom_site_label_1
_geom_bond_atom_site_label_2
_geom_bond_distance
_geom_bond_site_symmetry_2
_geom_bond_publ_flag
S1 O2 1.4340(8) . ?
S1 O1 1.4360(8) . ?
S1 N24 1.6004(10) . ?
S1 N20 1.6371(9) . ?
N20 C1 1.4170(13) . ?
N20 H20 0.8357 . ?
N21 N22 1.2827(14) . ?
N21 C2 1.4201(14) . ?
N22 N23 1.3058(13) . ?
N23 C11 1.4627(14) . ?
N23 C14 1.4652(14) . ?
N24 C10 1.4756(14) . ?
N24 C7 1.4758(13) . ?
C1 C6 1.3959(15) . ?
C1 C2 1.4102(15) . ?
C2 C3 1.4027(15) . ?
C3 C4 1.3870(16) . ?
C3 H3 0.9500 . ?
C4 C5 1.3909(17) . ?
C4 H4 0.9500 . ?
C5 C6 1.3920(15) . ?
C5 H5 0.9500 . ?
C6 H6 0.9500 . ?
C7 C8 1.5291(16) . ?
C7 H7B 0.9900 . ?
C7 H7A 0.9900 . ?
C8 C9 1.5302(16) . ?
C8 H8B 0.9900 . ?
C8 H8A 0.9900 . ?
C9 C10 1.5271(16) . ?
C9 H9B 0.9900 . ?
C9 H9A 0.9900 . ?
C10 H10B 0.9900 . ?
C10 H10A 0.9900 . ?
C11 C12 1.5348(16) . ?
C11 H11B 0.9900 . ?
C11 H11A 0.9900 . ?
C12 C13 1.5328(16) . ?
C12 H12B 0.9900 . ?
C12 H12A 0.9900 . ?
C13 C14 1.5243(16) . ?
C13 H13B 0.9900 . ?
C13 H13A 0.9900 . ?
C14 H14B 0.9900 . ?
C14 H14A 0.9900 . ?

loop_
_cod_related_entry_id
_cod_related_entry_database
_cod_related_entry_code
1 ChemSpider 20574626
